data_7702827
loop_
_publ_author_name
'Hammes, Brian S.'
'Luo, Xuemei'
'Chohan, Balwant S.'
'Carrano, Mary W.'
'Carrano, Carl J.'

_publ_section_title
;
 Metal complexes of 3-carboxyethyl substituted trispyrazolylborates:
 interactions with the ester carbonyl oxygens
;
_journal_issue 17
_journal_name_full 'Journal of the Chemical Society, Dalton Transactions'
_journal_page_first 3374
_journal_paper_doi 10.1039/b204277k
_journal_year 2002
_chemical_formula_sum 'C42 H56 B2 Cl La N12 O16'
_chemical_formula_weight 1080.96
_space_group_IT_number 2
_space_group_name_Hall '-P 1'
_space_group_name_H-M_alt 'P -1'
_symmetry_cell_setting triclinic
_symmetry_space_group_name_H-M 'P -1'
_atom_sites_solution_hydrogens geom
_atom_sites_solution_primary direct
_atom_sites_solution_secondary difmap
_audit_creation_method SHELXL
_cell_angle_alpha 72.04(3)
_cell_angle_beta 88.00(3)
_cell_angle_gamma 73.80(4)
_cell_formula_units_Z 1
_cell_length_a 9.931(2)
_cell_length_b 11.477(4)
_cell_length_c 12.852(2)
_cell_measurement_reflns_used 35
_cell_measurement_temperature 293(2)
_cell_measurement_theta_max 12.73
_cell_measurement_theta_min 4.30
_cell_volume 1336.0(7)
_computing_cell_refinement 'Siemens XSCANS'
_computing_data_collection 'Siemens XSCANS'
_computing_data_reduction 'Siemens SHELXTL'
_computing_molecular_graphics 'Siemens SHELXTL'
_computing_publication_material 'Siemens SHELXTL'
_computing_structure_refinement 'SHELXL-93 (Sheldrick, 1993)'
_computing_structure_solution 'SHELXS-86 (Sheldrick, 1990)'
_diffrn_ambient_temperature 293(2)
_diffrn_measurement_device 'Siemens P4'
_diffrn_measurement_method '2\q/\w scans'
_diffrn_radiation_monochromator graphite
_diffrn_radiation_source 'fine-focus sealed tube'
_diffrn_radiation_type MoK\a
_diffrn_radiation_wavelength 0.71073
_diffrn_reflns_av_R_equivalents 0.0418
_diffrn_reflns_av_sigmaI/netI 0.0292
_diffrn_reflns_limit_h_max 0
_diffrn_reflns_limit_h_min -10
_diffrn_reflns_limit_k_max 11
_diffrn_reflns_limit_k_min -11
_diffrn_reflns_limit_l_max 13
_diffrn_reflns_limit_l_min -13
_diffrn_reflns_number 3493
_diffrn_reflns_theta_max 22.83
_diffrn_reflns_theta_min 1.94
_diffrn_standards_decay_% n/a
_diffrn_standards_interval_count 97
_diffrn_standards_interval_time n/a
_diffrn_standards_number 3
_exptl_absorpt_coefficient_mu 0.925
_exptl_absorpt_correction_T_max n/a
_exptl_absorpt_correction_T_min n/a
_exptl_absorpt_correction_type none
_exptl_crystal_colour 'pale yellow'
_exptl_crystal_density_diffrn 1.468
_exptl_crystal_density_meas ?
_exptl_crystal_density_method n/a
_exptl_crystal_description block
_exptl_crystal_F_000 604
_exptl_crystal_size_max 0.5
_exptl_crystal_size_mid 0.5
_exptl_crystal_size_min 0.4
_refine_diff_density_max 1.789
_refine_diff_density_min -1.860
_refine_diff_density_rms 0.143
_refine_ls_extinction_coef none
_refine_ls_extinction_method none
_refine_ls_goodness_of_fit_all 1.063
_refine_ls_goodness_of_fit_obs 1.072
_refine_ls_hydrogen_treatment riding
_refine_ls_matrix_type full
_refine_ls_number_parameters 354
_refine_ls_number_reflns 3243
_refine_ls_number_restraints 10
_refine_ls_restrained_S_all 1.142
_refine_ls_restrained_S_obs 1.070
_refine_ls_R_factor_all 0.0618
_refine_ls_R_factor_obs 0.0588
_refine_ls_shift/esd_max -0.208
_refine_ls_shift/esd_mean 0.005
_refine_ls_structure_factor_coef Fsqd
_refine_ls_weighting_details 'w=1/[\s^2^(Fo^2^)+(0.0583P)^2^+15.4640P] where P=(Fo^2^+2Fc^2^)/3'
_refine_ls_weighting_scheme calc
_refine_ls_wR_factor_all 0.1653
_refine_ls_wR_factor_obs 0.1525
_reflns_number_observed 3156
_reflns_number_total 3247
_reflns_observed_criterion >2sigma(I)
_cod_data_source_file b204277k.txt
_cod_data_source_block bsh71
_cod_depositor_comments
;
The following automatic conversions were performed:

data item '_symmetry_cell_setting' value 'Triclinic' was changed to
'triclinic' in accordance with the
/home/saulius/struct/COD-crude-data/automatic-downloads/DataCite-retrospective/RSC/depositions/lib/dictionaries/cif_core.dic
dictionary named 'cif_core.dic' version 2.4.2 last updated on
2011-04-26.

data item '_exptl_crystal_density_meas' value 'none' was changed to
'?' -- the value is perceived as not measured.

data item '_refine_ls_weighting_scheme' value 'calc
w=1/[\s^2^(Fo^2^)+(0.0583P)^2^+15.4640P] where P=(Fo^2^+2Fc^2^)/3'
was changed to 'calc'. A new data item '_refine_ls_weighting_details'
was created with the value set to
'w=1/[\s^2^(Fo^2^)+(0.0583P)^2^+15.4640P] where P=(Fo^2^+2Fc^2^)/3'.

Automatic conversion script
Id: cif_fix_values 6909 2019-04-08 15:41:33Z antanas 
;
_cod_original_cell_volume 1336.0(6)
_cod_original_sg_symbol_H-M P-1
_cod_database_code 7702827

loop_
_symmetry_equiv_pos_as_xyz
'x, y, z'
'-x, -y, -z'

loop_
_atom_site_aniso_label
_atom_site_aniso_U_11
_atom_site_aniso_U_22
_atom_site_aniso_U_33
_atom_site_aniso_U_23
_atom_site_aniso_U_13
_atom_site_aniso_U_12
La1 0.0344(4) 0.0166(4) 0.0166(4) -0.0018(3) 0.0031(3) -0.0102(3)
N1 0.043(4) 0.023(3) 0.017(3) -0.004(3) 0.003(3) -0.018(3)
N2 0.046(4) 0.022(3) 0.016(3) -0.003(3) 0.003(3) -0.012(3)
N3 0.046(4) 0.021(3) 0.014(3) -0.002(3) -0.001(3) -0.011(3)
N4 0.035(4) 0.020(3) 0.017(3) -0.001(3) 0.000(3) -0.009(3)
N5 0.036(4) 0.022(3) 0.019(4) -0.002(3) 0.002(3) -0.011(3)
N6 0.038(4) 0.026(3) 0.020(4) -0.004(3) 0.012(3) -0.022(3)
O1 0.053(4) 0.028(3) 0.021(3) -0.007(2) 0.005(3) -0.017(3)
O2 0.117(6) 0.034(4) 0.032(3) -0.013(3) 0.010(4) -0.044(4)
O3 0.038(3) 0.025(3) 0.027(3) -0.003(3) 0.009(3) -0.010(3)
O4 0.041(3) 0.024(3) 0.032(3) -0.005(2) 0.008(3) -0.006(3)
O5 0.040(3) 0.032(3) 0.028(3) -0.002(2) 0.000(3) -0.019(3)
O6 0.058(4) 0.048(4) 0.025(3) 0.002(3) -0.011(3) -0.026(3)
C1 0.127(10) 0.057(6) 0.027(5) -0.019(5) 0.032(6) -0.052(7)
C2 0.061(6) 0.039(5) 0.019(5) -0.011(4) 0.010(4) -0.021(4)
C3 0.084(7) 0.032(5) 0.025(5) -0.015(4) 0.010(5) -0.023(5)
C4 0.053(5) 0.023(4) 0.022(4) -0.007(3) 0.004(4) -0.016(4)
C5 0.055(5) 0.022(4) 0.029(5) -0.008(4) 0.002(4) -0.010(4)
C6 0.141(12) 0.040(6) 0.047(6) -0.014(5) 0.003(7) -0.049(7)
C7 0.136(13) 0.057(8) 0.078(9) -0.020(7) 0.034(9) -0.031(8)
C8 0.063(6) 0.033(5) 0.031(5) 0.008(4) 0.005(5) -0.005(4)
C9 0.043(5) 0.023(4) 0.021(4) 0.000(3) 0.000(4) -0.011(4)
C10 0.045(5) 0.021(4) 0.031(5) 0.001(4) 0.003(4) -0.001(4)
C11 0.035(4) 0.019(4) 0.026(4) -0.008(3) 0.004(4) -0.007(4)
C12 0.037(5) 0.022(4) 0.025(4) -0.007(4) 0.001(4) -0.012(4)
C13 0.048(5) 0.037(5) 0.035(5) -0.009(4) 0.018(4) -0.010(4)
C15 0.066(6) 0.059(6) 0.031(5) -0.002(5) 0.006(5) -0.037(5)
C16 0.058(6) 0.033(5) 0.025(5) -0.004(4) 0.003(5) -0.022(4)
C17 0.054(6) 0.048(6) 0.028(6) -0.005(4) -0.004(5) -0.022(5)
C18 0.037(5) 0.029(4) 0.024(5) -0.005(4) 0.004(4) -0.018(4)
C19 0.039(5) 0.031(5) 0.024(5) -0.009(4) -0.003(4) -0.007(4)
C20 0.083(8) 0.056(6) 0.025(5) 0.007(5) -0.016(5) -0.029(6)
C21 0.147(14) 0.127(13) 0.044(8) 0.003(8) -0.028(8) -0.077(11)
B1 0.041(5) 0.022(5) 0.016(5) -0.001(4) 0.000(4) -0.012(4)
Cl1 0.125(6) 0.048(3) 0.048(3) -0.019(3) 0.051(4) -0.048(4)
O7 0.373(51) 0.321(46) 0.101(19) -0.111(25) 0.111(26) -0.283(44)
O8 0.185(32) 0.255(41) 0.288(47) -0.085(37) 0.105(33) -0.166(32)
O9 0.039(9) 0.185(23) 0.079(13) 0.066(14) 0.013(9) 0.050(12)
O10 0.212(27) 0.057(12) 0.114(17) -0.043(12) -0.011(18) -0.013(14)

loop_
_atom_site_label
_atom_site_type_symbol
_atom_site_fract_x
_atom_site_fract_y
_atom_site_fract_z
_atom_site_U_iso_or_equiv
_atom_site_thermal_displace_type
_atom_site_occupancy
_atom_site_calc_flag
_atom_site_refinement_flags
La1 La 0.0000 0.0000 0.0000 0.0227(3) Uani 1 d S
N1 N 0.0393(7) 0.0209(6) -0.2152(5) 0.0265(15) Uani 1 d .
N2 N 0.0782(7) 0.1098(6) -0.2977(5) 0.028(2) Uani 1 d .
N3 N -0.1031(7) 0.2373(6) -0.1421(5) 0.028(2) Uani 1 d .
N4 N -0.0627(6) 0.2960(6) -0.2414(5) 0.0252(14) Uani 1 d .
N5 N 0.1903(7) 0.1239(6) -0.0905(5) 0.0264(15) Uani 1 d .
N6 N 0.1951(7) 0.2068(6) -0.1914(5) 0.027(2) Uani 1 d .
O1 O -0.0150(6) -0.1979(5) -0.0848(4) 0.0331(13) Uani 1 d .
O2 O -0.0208(8) -0.2596(6) -0.2339(5) 0.056(2) Uani 1 d .
O3 O -0.2447(5) 0.1618(5) 0.0392(4) 0.0310(13) Uani 1 d .
O4 O -0.4017(6) 0.3560(5) -0.0106(4) 0.0340(13) Uani 1 d .
O5 O 0.2346(6) -0.0293(5) 0.1195(4) 0.0330(13) Uani 1 d .
O6 O 0.3993(7) 0.0597(6) 0.1469(5) 0.044(2) Uani 1 d .
C1 C 0.1485(14) 0.1509(10) -0.4921(7) 0.064(3) Uani 1 d .
H1A H 0.1541(14) 0.2293(10) -0.4828(7) 0.096 Uiso 1 calc R
H1B H 0.0806(14) 0.1695(10) -0.5506(7) 0.096 Uiso 1 calc R
H1C H 0.2387(14) 0.1055(10) -0.5095(7) 0.096 Uiso 1 calc R
C2 C 0.1048(10) 0.0704(8) -0.3878(6) 0.038(2) Uani 1 d .
C3 C 0.0831(11) -0.0482(8) -0.3627(7) 0.044(2) Uani 1 d .
H3A H 0.0938(11) -0.0997(8) -0.4076(7) 0.053 Uiso 1 calc R
C4 C 0.0417(9) -0.0741(7) -0.2554(6) 0.032(2) Uani 1 d .
C5 C 0.0019(9) -0.1825(7) -0.1813(7) 0.035(2) Uani 1 d .
C6 C -0.0694(15) -0.3692(10) -0.1691(9) 0.071(4) Uani 1 d .
H6A H -0.1135(15) -0.3523(10) -0.1047(9) 0.085 Uiso 1 calc R
H6B H -0.1382(15) -0.3827(10) -0.2125(9) 0.085 Uiso 1 calc R
C7 C 0.0492(16) -0.4813(12) -0.1366(11) 0.090(4) Uani 1 d .
H7A H 0.0183(16) -0.5531(12) -0.0944(11) 0.136 Uiso 1 calc R
H7B H 0.1165(16) -0.4676(12) -0.0932(11) 0.136 Uiso 1 calc R
H7C H 0.0919(16) -0.4980(12) -0.2007(11) 0.136 Uiso 1 calc R
C8 C -0.1494(11) 0.4921(8) -0.4035(7) 0.048(2) Uani 1 d .
H8A H -0.0617(11) 0.4570(8) -0.4314(7) 0.073 Uiso 1 calc R
H8B H -0.1531(11) 0.5751(8) -0.3997(7) 0.073 Uiso 1 calc R
H8C H -0.2254(11) 0.4991(8) -0.4513(7) 0.073 Uiso 1 calc R
C9 C -0.1619(9) 0.4063(7) -0.2913(6) 0.030(2) Uani 1 d .
C10 C -0.2696(9) 0.4193(7) -0.2213(7) 0.036(2) Uani 1 d .
H10A H -0.3523(9) 0.4856(7) -0.2328(7) 0.043 Uiso 1 calc R
C11 C -0.2275(8) 0.3121(7) -0.1300(6) 0.027(2) Uani 1 d .
C12 C -0.2917(8) 0.2680(7) -0.0260(6) 0.027(2) Uani 1 d .
C13 C -0.4660(9) 0.3231(8) 0.0947(7) 0.041(2) Uani 1 d .
H13A H -0.4635(9) 0.2337(8) 0.1171(7) 0.049 Uiso 1 calc R
H13B H -0.5635(9) 0.3735(8) 0.0869(7) 0.049 Uiso 1 calc R
C14 C -0.3911(12) 0.3474(11) 0.1795(9) 0.067(3) Uiso 1 d .
H14A H -0.4349(12) 0.3253(11) 0.2478(9) 0.101 Uiso 1 calc R
H14B H -0.3948(12) 0.4362(11) 0.1579(9) 0.101 Uiso 1 calc R
H14C H -0.2950(12) 0.2966(11) 0.1880(9) 0.101 Uiso 1 calc R
C15 C 0.3415(11) 0.3486(9) -0.2936(7) 0.051(3) Uani 1 d .
H15A H 0.2740(11) 0.3666(9) -0.3523(7) 0.076 Uiso 1 calc R
H15B H 0.4338(11) 0.3125(9) -0.3144(7) 0.076 Uiso 1 calc R
H15C H 0.3385(11) 0.4263(9) -0.2788(7) 0.076 Uiso 1 calc R
C16 C 0.3072(10) 0.2551(8) -0.1924(7) 0.038(2) Uani 1 d .
C17 C 0.3729(10) 0.2028(9) -0.0907(7) 0.043(2) Uani 1 d .
H17A H 0.4522(10) 0.2176(9) -0.0670(7) 0.052 Uiso 1 calc R
C18 C 0.2968(8) 0.1227(7) -0.0296(6) 0.029(2) Uani 1 d .
C19 C 0.3086(9) 0.0423(8) 0.0846(7) 0.032(2) Uani 1 d .
C20 C 0.4084(12) -0.0142(10) 0.2637(7) 0.057(3) Uani 1 d .
H20A H 0.3164(12) 0.0027(10) 0.2935(7) 0.068 Uiso 1 calc R
H20B H 0.4427(12) -0.1048(10) 0.2731(7) 0.068 Uiso 1 calc R
C21 C 0.5051(17) 0.0248(15) 0.3202(10) 0.104(5) Uani 1 d .
H21A H 0.5132(17) -0.0221(15) 0.3969(10) 0.156 Uiso 1 calc R
H21B H 0.4699(17) 0.1145(15) 0.3106(10) 0.156 Uiso 1 calc R
H21C H 0.5958(17) 0.0075(15) 0.2902(10) 0.156 Uiso 1 calc R
B1 B 0.0815(10) 0.2357(8) -0.2801(7) 0.027(2) Uani 1 d .
H10B H 0.1011(10) 0.2943(8) -0.3486(7) 0.032 Uiso 1 calc R
Cl1 Cl 0.3780(7) 0.6849(5) 0.5178(4) 0.069(2) Uani 0.50 d PD
O7 O 0.4113(18) 0.7772(13) 0.5256(13) 0.217(20) Uani 0.50 d PD
O8 O 0.3434(16) 0.7037(17) 0.4219(8) 0.223(18) Uani 0.50 d PD
O9 O 0.4783(12) 0.5889(12) 0.5485(12) 0.144(12) Uani 0.50 d PD
O10 O 0.2789(12) 0.6697(12) 0.5752(11) 0.128(9) Uani 0.50 d PD

loop_
_atom_type_symbol
_atom_type_description
_atom_type_scat_dispersion_real
_atom_type_scat_dispersion_imag
_atom_type_scat_source
C C 0.0033 0.0016 'International Tables Vol C Tables 4.2.6.8 and 6.1.1.4'
H H 0.0000 0.0000 'International Tables Vol C Tables 4.2.6.8 and 6.1.1.4'
N N 0.0061 0.0033 'International Tables Vol C Tables 4.2.6.8 and 6.1.1.4'
O O 0.0106 0.0060 'International Tables Vol C Tables 4.2.6.8 and 6.1.1.4'
Cl Cl 0.1484 0.1585 'International Tables Vol C Tables 4.2.6.8 and 6.1.1.4'
La La -0.2871 2.4523 'International Tables Vol C Tables 4.2.6.8 and 6.1.1.4'
B B 0.0013 0.0007 'International Tables Vol C Tables 4.2.6.8 and 6.1.1.4'

loop_
_geom_angle_atom_site_label_1
_geom_angle_atom_site_label_2
_geom_angle_atom_site_label_3
_geom_angle
_geom_angle_site_symmetry_1
_geom_angle_site_symmetry_3
N5 La1 N5 180.0 . 2
N5 La1 N3 116.3(2) . 2
N5 La1 N3 63.7(2) 2 2
N5 La1 N3 63.7(2) . .
N5 La1 N3 116.3(2) 2 .
N3 La1 N3 180.0 2 .
N5 La1 O5 59.8(2) . .
N5 La1 O5 120.2(2) 2 .
N3 La1 O5 66.2(2) 2 .
N3 La1 O5 113.8(2) . .
N5 La1 O5 120.2(2) . 2
N5 La1 O5 59.8(2) 2 2
N3 La1 O5 113.8(2) 2 2
N3 La1 O5 66.2(2) . 2
O5 La1 O5 180.0 . 2
N5 La1 N1 114.8(2) . 2
N5 La1 N1 65.2(2) 2 2
N3 La1 N1 64.7(2) 2 2
N3 La1 N1 115.3(2) . 2
O5 La1 N1 65.2(2) . 2
O5 La1 N1 114.8(2) 2 2
N5 La1 N1 65.2(2) . .
N5 La1 N1 114.8(2) 2 .
N3 La1 N1 115.3(2) 2 .
N3 La1 N1 64.7(2) . .
O5 La1 N1 114.8(2) . .
O5 La1 N1 65.2(2) 2 .
N1 La1 N1 180.0 2 .
N5 La1 O3 112.4(2) . .
N5 La1 O3 67.6(2) 2 .
N3 La1 O3 120.4(2) 2 .
N3 La1 O3 59.6(2) . .
O5 La1 O3 116.5(2) . .
O5 La1 O3 63.5(2) 2 .
N1 La1 O3 65.1(2) 2 .
N1 La1 O3 114.9(2) . .
N5 La1 O3 67.6(2) . 2
N5 La1 O3 112.4(2) 2 2
N3 La1 O3 59.6(2) 2 2
N3 La1 O3 120.4(2) . 2
O5 La1 O3 63.5(2) . 2
O5 La1 O3 116.5(2) 2 2
N1 La1 O3 114.9(2) 2 2
N1 La1 O3 65.1(2) . 2
O3 La1 O3 180.0 . 2
N5 La1 O1 114.9(2) . .
N5 La1 O1 65.1(2) 2 .
N3 La1 O1 66.3(2) 2 .
N3 La1 O1 113.7(2) . .
O5 La1 O1 119.2(2) . .
O5 La1 O1 60.8(2) 2 .
N1 La1 O1 121.1(2) 2 .
N1 La1 O1 58.9(2) . .
O3 La1 O1 119.3(2) . .
O3 La1 O1 60.7(2) 2 .
N5 La1 O1 65.1(2) . 2
N5 La1 O1 114.9(2) 2 2
N3 La1 O1 113.7(2) 2 2
N3 La1 O1 66.3(2) . 2
O5 La1 O1 60.8(2) . 2
O5 La1 O1 119.2(2) 2 2
N1 La1 O1 58.9(2) 2 2
N1 La1 O1 121.1(2) . 2
O3 La1 O1 60.7(2) . 2
O3 La1 O1 119.3(2) 2 2
O1 La1 O1 180.0 . 2
C4 N1 N2 105.3(6) . .
C4 N1 La1 122.2(5) . .
N2 N1 La1 131.9(4) . .
N1 N2 C2 110.8(6) . .
N1 N2 B1 119.0(6) . .
C2 N2 B1 130.2(6) . .
C11 N3 N4 106.1(6) . .
C11 N3 La1 121.2(5) . .
N4 N3 La1 131.8(5) . .
N3 N4 C9 110.3(6) . .
N3 N4 B1 119.7(6) . .
C9 N4 B1 130.0(6) . .
C18 N5 N6 106.3(6) . .
C18 N5 La1 120.8(4) . .
N6 N5 La1 132.5(5) . .
N5 N6 C16 109.6(6) . .
N5 N6 B1 119.7(6) . .
C16 N6 B1 130.7(6) . .
C5 O1 La1 118.1(5) . .
C5 O2 C6 117.1(7) . .
C12 O3 La1 120.0(5) . .
C12 O4 C13 116.5(6) . .
C19 O5 La1 119.7(5) . .
C19 O6 C20 115.6(7) . .
N2 C2 C3 107.6(7) . .
N2 C2 C1 122.2(7) . .
C3 C2 C1 130.3(8) . .
C2 C3 C4 104.8(7) . .
N1 C4 C3 111.6(7) . .
N1 C4 C5 116.0(7) . .
C3 C4 C5 132.5(7) . .
O1 C5 O2 123.8(7) . .
O1 C5 C4 124.3(7) . .
O2 C5 C4 111.8(7) . .
C7 C6 O2 109.0(11) . .
N4 C9 C10 107.5(6) . .
N4 C9 C8 123.2(7) . .
C10 C9 C8 129.2(8) . .
C9 C10 C11 104.8(7) . .
N3 C11 C10 111.1(7) . .
N3 C11 C12 115.9(7) . .
C10 C11 C12 133.0(7) . .
O3 C12 O4 124.5(7) . .
O3 C12 C11 122.5(7) . .
O4 C12 C11 112.9(6) . .
O4 C13 C14 110.8(8) . .
C17 C16 N6 107.7(7) . .
C17 C16 C15 130.2(8) . .
N6 C16 C15 122.1(8) . .
C16 C17 C18 105.7(8) . .
N5 C18 C17 110.8(7) . .
N5 C18 C19 115.6(7) . .
C17 C18 C19 133.6(8) . .
O5 C19 O6 123.6(7) . .
O5 C19 C18 122.3(7) . .
O6 C19 C18 114.0(7) . .
C21 C20 O6 107.6(8) . .
N6 B1 N2 108.9(6) . .
N6 B1 N4 109.1(6) . .
N2 B1 N4 108.4(6) . .
O10 Cl1 O9 109.52(11) . .
O10 Cl1 O7 109.49(10) . .
O9 Cl1 O7 109.44(11) . .
O10 Cl1 O8 109.48(11) . .
O9 Cl1 O8 109.47(10) . .
O7 Cl1 O8 109.44(10) . .

loop_
_geom_bond_atom_site_label_1
_geom_bond_atom_site_label_2
_geom_bond_distance
_geom_bond_site_symmetry_2
La1 N5 2.697(6) .
La1 N5 2.697(6) 2
La1 N3 2.703(6) 2
La1 N3 2.703(6) .
La1 O5 2.719(5) .
La1 O5 2.719(5) 2
La1 N1 2.725(6) 2
La1 N1 2.725(6) .
La1 O3 2.754(5) .
La1 O3 2.754(5) 2
La1 O1 2.846(5) .
La1 O1 2.846(5) 2
N1 C4 1.337(10) .
N1 N2 1.356(8) .
N2 C2 1.360(10) .
N2 B1 1.540(11) .
N3 C11 1.328(10) .
N3 N4 1.353(8) .
N4 C9 1.353(10) .
N4 B1 1.545(11) .
N5 C18 1.333(10) .
N5 N6 1.359(8) .
N6 C16 1.374(10) .
N6 B1 1.526(12) .
O1 C5 1.211(9) .
O2 C5 1.334(10) .
O2 C6 1.476(11) .
O3 C12 1.219(9) .
O4 C12 1.320(9) .
O4 C13 1.464(9) .
O5 C19 1.226(9) .
O6 C19 1.320(10) .
O6 C20 1.470(10) .
C1 C2 1.503(11) .
C2 C3 1.374(12) .
C3 C4 1.392(11) .
C4 C5 1.459(11) .
C6 C7 1.44(2) .
C8 C9 1.498(11) .
C9 C10 1.379(11) .
C10 C11 1.386(11) .
C11 C12 1.467(11) .
C13 C14 1.475(14) .
C15 C16 1.507(11) .
C16 C17 1.361(13) .
C17 C18 1.391(11) .
C18 C19 1.461(11) .
C20 C21 1.46(2) .
Cl1 O10 1.228(6) .
Cl1 O9 1.228(6) .
Cl1 O7 1.228(6) .
Cl1 O8 1.228(6) .
